data_9014914
loop_
_publ_author_name
'Elliott, P.'
'Pring, A.'

_publ_section_title
;
 The crystal structure of gatehouseite
;
_journal_name_full 'Mineralogical Magazine'
_journal_page_first 2823
_journal_page_last 2832
_journal_paper_doi 10.1180/minmag.2011.075.6.2823
_journal_volume 75
_journal_year 2011
_chemical_compound_source 'Iron Monarch quarry, Iron Knob, South Australia, Australia'
_chemical_formula_sum 'As0.06 H4 Mn5 O12 P1.76 Si0.18'
_chemical_name_mineral Gatehouseite
_space_group_IT_number 19
_symmetry_space_group_name_Hall 'P 2ac 2ab'
_symmetry_space_group_name_H-M 'P 21 21 21'
_cell_angle_alpha 90
_cell_angle_beta 90
_cell_angle_gamma 90
_cell_length_a 17.9733
_cell_length_b 5.6916
_cell_length_c 9.130
_cell_formula_units_Z 4
_cell_volume 933.970
_database_code_amcsd 0018567
_exptl_crystal_density_diffrn 3.803
_cod_original_formula_sum 'Mn5 (P1.76 Si.18 As.06) O12 H4'
_cod_database_code 9014914

loop_
_space_group_symop_operation_xyz
x,y,z
-x,1/2+y,1/2-z
1/2+x,1/2-y,-z
1/2-x,-y,1/2+z

loop_
_atom_site_aniso_label
_atom_site_aniso_U_11
_atom_site_aniso_U_22
_atom_site_aniso_U_33
_atom_site_aniso_U_12
_atom_site_aniso_U_13
_atom_site_aniso_U_23
Mn1 0.01420 0.01360 0.01050 0.00000 0.00010 -0.00030
Mn2 0.01420 0.01280 0.01360 0.00130 -0.00140 -0.00020
Mn3 0.01480 0.01200 0.01120 0.00070 -0.00150 -0.00020
Mn4 0.01280 0.00980 0.00980 -0.00010 0.00040 -0.00030
Mn5 0.01590 0.01280 0.01250 -0.00010 -0.00170 0.00030
P1 0.01650 0.01410 0.00890 -0.00010 0.00000 -0.00030
Si1 0.01650 0.01410 0.00890 -0.00010 0.00000 -0.00030
As1 0.01650 0.01410 0.00890 -0.00010 0.00000 -0.00030
P2 0.01110 0.00940 0.00550 0.00050 -0.00170 0.00010
Si2 0.01110 0.00940 0.00550 0.00050 -0.00170 0.00010
As2 0.01110 0.00940 0.00550 0.00050 -0.00170 0.00010
O-h1 0.01900 0.01900 0.01400 0.00100 -0.00100 -0.00500
O-h2 0.01400 0.01500 0.01700 0.00100 0.00100 0.00040
O-h3 0.02100 0.01900 0.01300 0.00200 0.00100 0.00350
O-h4 0.02100 0.02200 0.01000 -0.00320 -0.00190 0.00100
O5 0.02400 0.01330 0.01000 0.00000 -0.00300 -0.00170
O6 0.01700 0.01540 0.01200 0.00300 -0.00300 0.00200
O7 0.01900 0.01400 0.01700 -0.00130 -0.00100 0.00290
O8 0.01700 0.01900 0.02000 -0.00500 -0.00200 0.00100
O9 0.01800 0.01650 0.00800 -0.00070 -0.00110 0.00000
O10 0.01600 0.01900 0.02000 -0.00100 -0.00200 0.00100
O11 0.02100 0.02100 0.01200 0.00200 -0.00200 -0.00500
O12 0.01800 0.02200 0.01300 -0.00200 -0.00230 -0.00200

loop_
_atom_site_label
_atom_site_fract_x
_atom_site_fract_y
_atom_site_fract_z
_atom_site_occupancy
_atom_site_U_iso_or_equiv
Mn1 0.43287 0.26702 0.75423 1.00000 0.01270
Mn2 0.02916 0.05350 0.89058 1.00000 0.01360
Mn3 0.22447 0.06464 0.85360 1.00000 0.01270
Mn4 0.12506 0.55556 0.87768 1.00000 0.01080
Mn5 0.32013 0.58215 -0.00286 1.00000 0.01370
P1 0.37369 0.11630 0.07189 0.88000 0.01320
Si1 0.37369 0.11630 0.07189 0.09000 0.01320
As1 0.37369 0.11630 0.07189 0.03000 0.01320
P2 0.12297 0.19340 0.17988 0.88000 0.00870
Si2 0.12297 0.19340 0.17988 0.09000 0.00870
As2 0.12297 0.19340 0.17988 0.03000 0.00870
O-h1 0.04860 0.72750 0.01690 1.00000 0.01730
O-h2 0.20420 0.38420 0.73710 1.00000 0.01550
O-h3 0.04400 0.36580 0.75600 1.00000 0.01740
O-h4 0.21650 0.74090 -0.03000 1.00000 0.01760
O5 0.14370 0.42870 0.25750 1.00000 0.01570
O6 0.12730 0.22460 0.00910 1.00000 0.01480
O7 0.17320 -0.01380 0.22800 1.00000 0.01670
O8 0.04270 0.11590 0.21900 1.00000 0.01870
O9 0.37600 0.11700 0.24340 1.00000 0.01410
O10 0.29690 0.21150 0.02010 1.00000 0.01830
O11 0.43110 0.29260 0.00370 1.00000 0.01790
O12 0.39090 0.86450 0.01880 1.00000 0.01760
H1 0.00200 0.64900 0.01700 1.00000 0.05000
H2 0.24500 0.48700 0.76100 1.00000 0.05000
H3 0.07400 0.33000 0.67200 1.00000 0.05000
H4 0.21200 0.78500 0.07200 1.00000 0.05000

loop_
_cod_related_entry_id
_cod_related_entry_database
_cod_related_entry_code
1 AMCSD 0018567
